data_7219841
loop_
_publ_author_name
'Yang, Li-Zi'
'Fang, Ran'
'Dou, Wei'
'Kirillov, Alexander M.'
'Xu, Cai-ling'
'Liu, Wei-Sheng'

_publ_section_title
;
 Structural diversity in new coordination polymers modulated by semirigid
 ether-linked pyridine-phthalate building block and ancillary ligands:
 syntheses, structures, and luminescence properties
;
_journal_issue 16
_journal_name_full CrystEngComm
_journal_page_first 3117
_journal_paper_doi 10.1039/C5CE00341E
_journal_volume 17
_journal_year 2015
_chemical_formula_sum 'C13 H7 Cd N O5'
_chemical_formula_weight 369.60
_chemical_name_systematic
; 
 ? 
;
_space_group_IT_number 15
_symmetry_cell_setting monoclinic
_symmetry_space_group_name_Hall '-C 2yc'
_symmetry_space_group_name_H-M 'C 1 2/c 1'
_atom_sites_solution_hydrogens geom
_atom_sites_solution_primary direct
_atom_sites_solution_secondary difmap
_audit_creation_method SHELXL-97
_audit_update_record
;
2014-10-08 deposited with the CCDC.
2015-03-10 downloaded from the CCDC.
;
_cell_angle_alpha 90.00
_cell_angle_beta 93.9570(10)
_cell_angle_gamma 90.00
_cell_formula_units_Z 8
_cell_length_a 21.5392(7)
_cell_length_b 14.2336(4)
_cell_length_c 7.7362(2)
_cell_measurement_reflns_used 5709
_cell_measurement_temperature 296(2)
_cell_measurement_theta_max 30.37
_cell_measurement_theta_min 2.86
_cell_volume 2366.11(12)
_computing_cell_refinement 'Bruker SAINT'
_computing_data_collection 'Bruker APEX2'
_computing_data_reduction 'Bruker SAINT'
_computing_molecular_graphics 'Bruker SHELXTL'
_computing_publication_material 'Bruker SHELXTL'
_computing_structure_refinement 'SHELXL-97 (Sheldrick, 1997)'
_computing_structure_solution 'SHELXS-97 (Sheldrick, 1990)'
_diffrn_ambient_temperature 296(2)
_diffrn_measured_fraction_theta_full 0.999
_diffrn_measured_fraction_theta_max 0.999
_diffrn_measurement_device_type 'Bruker APEX-II CCD'
_diffrn_measurement_method '\f and \w scans'
_diffrn_radiation_monochromator graphite
_diffrn_radiation_source 'fine-focus sealed tube'
_diffrn_radiation_type MoK\a
_diffrn_radiation_wavelength 0.71073
_diffrn_reflns_av_R_equivalents 0.0240
_diffrn_reflns_av_sigmaI/netI 0.0256
_diffrn_reflns_limit_h_max 20
_diffrn_reflns_limit_h_min -25
_diffrn_reflns_limit_k_max 17
_diffrn_reflns_limit_k_min -16
_diffrn_reflns_limit_l_max 9
_diffrn_reflns_limit_l_min -9
_diffrn_reflns_number 6021
_diffrn_reflns_theta_full 25.20
_diffrn_reflns_theta_max 25.20
_diffrn_reflns_theta_min 1.72
_diffrn_standards_number 0
_exptl_absorpt_coefficient_mu 1.865
_exptl_absorpt_correction_T_max 0.715
_exptl_absorpt_correction_T_min 0.683
_exptl_absorpt_correction_type multi-scan
_exptl_absorpt_process_details sadabs
_exptl_crystal_colour colorless
_exptl_crystal_density_diffrn 2.075
_exptl_crystal_density_method 'not measured'
_exptl_crystal_description block
_exptl_crystal_F_000 1440
_exptl_crystal_size_max 0.21
_exptl_crystal_size_mid 0.20
_exptl_crystal_size_min 0.18
_refine_diff_density_max 0.718
_refine_diff_density_min -0.642
_refine_diff_density_rms 0.101
_refine_ls_extinction_method none
_refine_ls_goodness_of_fit_ref 1.084
_refine_ls_hydrogen_treatment mixed
_refine_ls_matrix_type full
_refine_ls_number_parameters 181
_refine_ls_number_reflns 2137
_refine_ls_number_restraints 30
_refine_ls_restrained_S_all 1.167
_refine_ls_R_factor_all 0.0219
_refine_ls_R_factor_gt 0.0202
_refine_ls_shift/su_max 0.001
_refine_ls_shift/su_mean 0.000
_refine_ls_structure_factor_coef Fsqd
_refine_ls_weighting_details 'calc w=1/[\s^2^(Fo^2^)+(0.0270P)^2^+3.5251P] where P=(Fo^2^+2Fc^2^)/3'
_refine_ls_weighting_scheme calc
_refine_ls_wR_factor_gt 0.0541
_refine_ls_wR_factor_ref 0.0557
_reflns_number_gt 1999
_reflns_number_total 2137
_reflns_threshold_expression >2sigma(I)
_cod_data_source_file c5ce00341e2.cif
_cod_data_source_block c2c
_cod_depositor_comments
;
The following automatic conversions were performed:

'_symmetry_cell_setting' value 'Monoclinic' changed to 'monoclinic'
according to
/usr/data/users/saulius/crontab/automatic-downloads/rss-feeds/RSC/lib/dictionaries/cif_core.dic
dictionary named 'cif_core.dic' version 2.4.2 from 2011-04-26.

Automatic conversion script
Id: cif_fix_values 3105 2015-03-04 15:46:00Z robertas 

 Adding full bibliography for 7219841--7219847.cif.
;
_cod_original_sg_symbol_H-M C2/c
_cod_database_code 7219841

loop_
_symmetry_equiv_pos_as_xyz
'x, y, z'
'-x, y, -z+1/2'
'x+1/2, y+1/2, z'
'-x+1/2, y+1/2, -z+1/2'
'-x, -y, -z'
'x, -y, z-1/2'
'-x+1/2, -y+1/2, -z'
'x+1/2, -y+1/2, z-1/2'

loop_
_atom_site_label
_atom_site_type_symbol
_atom_site_fract_x
_atom_site_fract_y
_atom_site_fract_z
_atom_site_U_iso_or_equiv
_atom_site_adp_type
_atom_site_occupancy
_atom_site_symmetry_multiplicity
_atom_site_calc_flag
_atom_site_refinement_flags
Cd1 Cd 0.408212(8) 0.431948(12) 0.71286(2) 0.02464(9) Uani 1 1 d .
C1 C 0.27784(14) 0.4136(2) 0.4729(4) 0.0346(6) Uani 1 1 d .
H1 H 0.3010 0.4473 0.3970 0.042 Uiso 1 1 calc R
C2 C 0.21832(14) 0.3860(2) 0.4179(4) 0.0404(7) Uani 1 1 d .
H2 H 0.2017 0.4018 0.3076 0.048 Uiso 1 1 calc R
C3 C 0.18371(13) 0.3347(2) 0.5288(5) 0.0407(7) Uani 1 1 d .
H3 H 0.1436 0.3146 0.4947 0.049 Uiso 1 1 calc R
C4 C 0.21032(12) 0.31450(18) 0.6903(4) 0.0341(7) Uani 1 1 d .
C5 C 0.26978(12) 0.34460(19) 0.7388(4) 0.0315(6) Uani 1 1 d .
H5 H 0.2870 0.3304 0.8493 0.038 Uiso 1 1 calc R
C6 C 0.12595(13) 0.2913(2) 0.8665(5) 0.0396(7) Uani 1 1 d .
C7 C 0.11547(19) 0.3856(2) 0.8879(7) 0.0727(13) Uani 1 1 d U
H7 H 0.1443 0.4295 0.8542 0.087 Uiso 1 1 calc R
C8 C 0.0620(2) 0.4147(3) 0.9595(8) 0.0852(15) Uani 1 1 d U
H8 H 0.0550 0.4784 0.9765 0.102 Uiso 1 1 calc R
C9 C 0.01900(18) 0.3495(2) 1.0059(6) 0.0696(13) Uani 1 1 d U
H9 H -0.0178 0.3697 1.0500 0.083 Uiso 1 1 calc R
C10 C 0.02989(13) 0.25441(19) 0.9877(4) 0.0352(7) Uani 1 1 d .
C11 C 0.08398(12) 0.22402(17) 0.9158(4) 0.0274(6) Uani 1 1 d .
C12 C -0.01535(12) 0.18555(18) 1.0563(4) 0.0277(6) Uani 1 1 d .
C13 C 0.09849(11) 0.12156(17) 0.8906(3) 0.0236(5) Uani 1 1 d .
N1 N 0.30356(10) 0.39377(16) 0.6309(3) 0.0291(5) Uani 1 1 d .
O1 O 0.18092(9) 0.25801(13) 0.8058(3) 0.0426(5) Uani 1 1 d .
O2 O -0.06584(8) 0.21524(14) 1.1056(3) 0.0352(5) Uani 1 1 d .
O3 O 0.00038(8) 0.10047(12) 1.0717(2) 0.0269(4) Uani 1 1 d .
O4 O 0.08343(10) 0.08654(14) 0.7467(3) 0.0330(4) Uani 1 1 d .
O5 O 0.12623(9) 0.07625(12) 1.0125(3) 0.0304(4) Uani 1 1 d .

loop_
_atom_site_aniso_label
_atom_site_aniso_U_11
_atom_site_aniso_U_22
_atom_site_aniso_U_33
_atom_site_aniso_U_23
_atom_site_aniso_U_13
_atom_site_aniso_U_12
Cd1 0.01846(13) 0.02027(13) 0.03632(14) -0.00171(7) 0.00995(9) 0.00082(6)
C1 0.0297(15) 0.0327(14) 0.0425(17) -0.0013(12) 0.0104(13) -0.0070(12)
C2 0.0343(16) 0.0380(16) 0.0484(18) -0.0049(14) -0.0008(13) -0.0045(13)
C3 0.0216(13) 0.0325(15) 0.068(2) -0.0113(14) 0.0053(13) -0.0066(12)
C4 0.0237(13) 0.0207(13) 0.0602(19) -0.0022(12) 0.0188(13) -0.0025(10)
C5 0.0258(13) 0.0268(13) 0.0433(16) -0.0006(11) 0.0122(11) -0.0042(11)
C6 0.0289(15) 0.0226(14) 0.070(2) -0.0002(13) 0.0259(14) -0.0023(11)
C7 0.065(2) 0.0229(16) 0.139(4) -0.0009(19) 0.066(3) -0.0093(16)
C8 0.087(3) 0.0211(15) 0.157(4) 0.006(2) 0.079(3) 0.0058(17)
C9 0.060(2) 0.0264(16) 0.130(3) 0.0134(19) 0.064(2) 0.0124(15)
C10 0.0273(14) 0.0231(13) 0.0577(18) 0.0092(12) 0.0202(13) 0.0027(11)
C11 0.0221(13) 0.0190(12) 0.0423(15) 0.0029(11) 0.0104(11) -0.0005(10)
C12 0.0197(12) 0.0269(14) 0.0370(14) 0.0077(11) 0.0062(10) 0.0003(10)
C13 0.0150(11) 0.0200(12) 0.0369(14) 0.0024(10) 0.0108(10) -0.0016(9)
N1 0.0223(11) 0.0258(12) 0.0402(13) -0.0001(10) 0.0094(10) -0.0057(9)
O1 0.0276(10) 0.0254(10) 0.0782(16) 0.0061(10) 0.0285(10) -0.0024(8)
O2 0.0201(9) 0.0353(11) 0.0519(12) 0.0128(9) 0.0148(8) 0.0063(8)
O3 0.0225(9) 0.0221(9) 0.0369(10) 0.0037(8) 0.0068(8) -0.0020(7)
O4 0.0394(12) 0.0254(9) 0.0344(10) -0.0019(8) 0.0041(9) -0.0022(8)
O5 0.0263(10) 0.0302(10) 0.0357(11) 0.0059(8) 0.0079(8) 0.0097(7)

loop_
_atom_type_symbol
_atom_type_description
_atom_type_scat_dispersion_real
_atom_type_scat_dispersion_imag
_atom_type_scat_source
C C 0.0033 0.0016 'International Tables Vol C Tables 4.2.6.8 and 6.1.1.4'
H H 0.0000 0.0000 'International Tables Vol C Tables 4.2.6.8 and 6.1.1.4'
N N 0.0061 0.0033 'International Tables Vol C Tables 4.2.6.8 and 6.1.1.4'
O O 0.0106 0.0060 'International Tables Vol C Tables 4.2.6.8 and 6.1.1.4'
Cd Cd -0.8075 1.2024 'International Tables Vol C Tables 4.2.6.8 and 6.1.1.4'

loop_
_geom_angle_atom_site_label_1
_geom_angle_atom_site_label_2
_geom_angle_atom_site_label_3
_geom_angle
_geom_angle_site_symmetry_1
_geom_angle_site_symmetry_3
O4 Cd1 O5 87.04(7) 4_556 7_557
O4 Cd1 O2 156.47(7) 4_556 8
O5 Cd1 O2 112.51(7) 7_557 8
O4 Cd1 N1 109.34(8) 4_556 .
O5 Cd1 N1 82.75(8) 7_557 .
O2 Cd1 N1 86.88(7) 8 .
O4 Cd1 O3 101.21(7) 4_556 8
O5 Cd1 O3 138.36(7) 7_557 8
O2 Cd1 O3 55.56(6) 8 8
N1 Cd1 O3 130.08(7) . 8
O4 Cd1 O3 92.05(7) 4_556 7_557
O5 Cd1 O3 70.64(6) 7_557 7_557
O2 Cd1 O3 82.89(7) 8 7_557
N1 Cd1 O3 144.96(7) . 7_557
O3 Cd1 O3 68.34(7) 8 7_557
O4 Cd1 C12 129.09(8) 4_556 8
O5 Cd1 C12 129.04(7) 7_557 8
O2 Cd1 C12 27.65(7) 8 8
N1 Cd1 C12 109.76(8) . 8
O3 Cd1 C12 27.92(7) 8 8
O3 Cd1 C12 73.22(7) 7_557 8
N1 C1 C2 122.7(3) . .
N1 C1 H1 118.7 . .
C2 C1 H1 118.7 . .
C1 C2 C3 119.2(3) . .
C1 C2 H2 120.4 . .
C3 C2 H2 120.4 . .
C4 C3 C2 117.9(3) . .
C4 C3 H3 121.1 . .
C2 C3 H3 121.1 . .
C3 C4 C5 120.4(3) . .
C3 C4 O1 121.9(3) . .
C5 C4 O1 117.5(3) . .
N1 C5 C4 121.8(3) . .
N1 C5 H5 119.1 . .
C4 C5 H5 119.1 . .
C7 C6 O1 121.7(3) . .
C7 C6 C11 121.7(3) . .
O1 C6 C11 116.4(2) . .
C6 C7 C8 119.5(3) . .
C6 C7 H7 120.3 . .
C8 C7 H7 120.3 . .
C7 C8 C9 120.0(3) . .
C7 C8 H8 120.0 . .
C9 C8 H8 120.0 . .
C8 C9 C10 120.8(3) . .
C8 C9 H9 119.6 . .
C10 C9 H9 119.6 . .
C9 C10 C11 119.8(3) . .
C9 C10 C12 118.9(2) . .
C11 C10 C12 121.2(2) . .
C6 C11 C10 118.3(2) . .
C6 C11 C13 119.2(2) . .
C10 C11 C13 122.6(2) . .
O2 C12 O3 122.0(2) . .
O2 C12 C10 119.0(2) . .
O3 C12 C10 118.9(2) . .
O2 C12 Cd1 60.07(13) . 8_456
O3 C12 Cd1 61.94(13) . 8_456
C10 C12 Cd1 173.9(2) . 8_456
O4 C13 O5 123.2(2) . .
O4 C13 C11 117.4(2) . .
O5 C13 C11 119.4(2) . .
C1 N1 C5 118.1(2) . .
C1 N1 Cd1 121.64(18) . .
C5 N1 Cd1 120.10(19) . .
C6 O1 C4 117.3(2) . .
C12 O2 Cd1 92.28(15) . 8_456
C12 O3 Cd1 90.14(15) . 8_456
C12 O3 Cd1 115.39(17) . 7_557
Cd1 O3 Cd1 107.35(7) 8_456 7_557
C13 O4 Cd1 104.87(17) . 4_546
C13 O5 Cd1 123.44(16) . 7_557

loop_
_geom_bond_atom_site_label_1
_geom_bond_atom_site_label_2
_geom_bond_distance
_geom_bond_site_symmetry_2
Cd1 O4 2.228(2) 4_556
Cd1 O5 2.301(2) 7_557
Cd1 O2 2.3354(19) 8
Cd1 N1 2.362(2) .
Cd1 O3 2.3762(17) 8
Cd1 O3 2.5328(18) 7_557
Cd1 C12 2.693(2) 8
C1 N1 1.337(4) .
C1 C2 1.379(4) .
C1 H1 0.9300 .
C2 C3 1.383(4) .
C2 H2 0.9300 .
C3 C4 1.368(5) .
C3 H3 0.9300 .
C4 C5 1.378(4) .
C4 O1 1.387(3) .
C5 N1 1.341(3) .
C5 H5 0.9300 .
C6 C7 1.373(4) .
C6 O1 1.387(3) .
C6 C11 1.388(4) .
C7 C8 1.375(5) .
C7 H7 0.9300 .
C8 C9 1.376(5) .
C8 H8 0.9300 .
C9 C10 1.383(4) .
C9 H9 0.9300 .
C10 C11 1.394(4) .
C10 C12 1.504(4) .
C11 C13 1.507(3) .
C12 O2 1.251(3) .
C12 O3 1.261(3) .
C12 Cd1 2.693(2) 8_456
C13 O4 1.242(3) .
C13 O5 1.259(3) .
O2 Cd1 2.3354(19) 8_456
O3 Cd1 2.3762(17) 8_456
O3 Cd1 2.5328(18) 7_557
O4 Cd1 2.228(2) 4_546
O5 Cd1 2.301(2) 7_557

loop_
_geom_torsion_atom_site_label_1
_geom_torsion_atom_site_label_2
_geom_torsion_atom_site_label_3
_geom_torsion_atom_site_label_4
_geom_torsion
_geom_torsion_site_symmetry_1
_geom_torsion_site_symmetry_4
N1 C1 C2 C3 -0.9(5) . .
C1 C2 C3 C4 0.7(4) . .
C2 C3 C4 C5 -0.1(4) . .
C2 C3 C4 O1 -175.4(3) . .
C3 C4 C5 N1 -0.4(4) . .
O1 C4 C5 N1 175.2(2) . .
O1 C6 C7 C8 -175.6(5) . .
C11 C6 C7 C8 -0.2(8) . .
C6 C7 C8 C9 -1.3(9) . .
C7 C8 C9 C10 2.5(9) . .
C8 C9 C10 C11 -2.3(7) . .
C8 C9 C10 C12 174.0(5) . .
C7 C6 C11 C10 0.4(6) . .
O1 C6 C11 C10 176.1(3) . .
C7 C6 C11 C13 -179.4(4) . .
O1 C6 C11 C13 -3.8(4) . .
C9 C10 C11 C6 0.8(5) . .
C12 C10 C11 C6 -175.4(3) . .
C9 C10 C11 C13 -179.4(3) . .
C12 C10 C11 C13 4.4(5) . .
C9 C10 C12 O2 10.0(5) . .
C11 C10 C12 O2 -173.8(3) . .
C9 C10 C12 O3 -165.9(4) . .
C11 C10 C12 O3 10.3(4) . .
C9 C10 C12 Cd1 -69.9(18) . 8_456
C11 C10 C12 Cd1 106.3(17) . 8_456
C6 C11 C13 O4 -85.6(3) . .
C10 C11 C13 O4 94.6(3) . .
C6 C11 C13 O5 92.7(3) . .
C10 C11 C13 O5 -87.1(3) . .
C2 C1 N1 C5 0.4(4) . .
C2 C1 N1 Cd1 175.2(2) . .
C4 C5 N1 C1 0.2(4) . .
C4 C5 N1 Cd1 -174.7(2) . .
O4 Cd1 N1 C1 73.4(2) 4_556 .
O5 Cd1 N1 C1 157.7(2) 7_557 .
O2 Cd1 N1 C1 -89.1(2) 8 .
O3 Cd1 N1 C1 -50.9(2) 8 .
O3 Cd1 N1 C1 -162.05(18) 7_557 .
C12 Cd1 N1 C1 -73.3(2) 8 .
O4 Cd1 N1 C5 -111.8(2) 4_556 .
O5 Cd1 N1 C5 -27.6(2) 7_557 .
O2 Cd1 N1 C5 85.6(2) 8 .
O3 Cd1 N1 C5 123.77(19) 8 .
O3 Cd1 N1 C5 12.7(3) 7_557 .
C12 Cd1 N1 C5 101.4(2) 8 .
C7 C6 O1 C4 -31.6(5) . .
C11 C6 O1 C4 152.8(3) . .
C3 C4 O1 C6 -65.0(4) . .
C5 C4 O1 C6 119.6(3) . .
O3 C12 O2 Cd1 2.7(3) . 8_456
C10 C12 O2 Cd1 -173.1(2) . 8_456
O2 C12 O3 Cd1 -2.6(3) . 8_456
C10 C12 O3 Cd1 173.2(2) . 8_456
O2 C12 O3 Cd1 -112.0(3) . 7_557
C10 C12 O3 Cd1 63.8(3) . 7_557
Cd1 C12 O3 Cd1 -109.35(12) 8_456 7_557
O5 C13 O4 Cd1 15.1(3) . 4_546
C11 C13 O4 Cd1 -166.68(17) . 4_546
O4 C13 O5 Cd1 -127.4(2) . 7_557
C11 C13 O5 Cd1 54.3(3) . 7_557
